data_4068764
loop_
_publ_author_name
'Okazaki, Masaaki'
'Hayashi, Akito'
'Fu, Ching-Feng'
'Liu, Shiuh-Tzung'
'Ozawa, Fumiyuki'

_publ_section_title
;
 Synthesis, Structures, and Reactions of Dirhodium Complexes Bearing a
 1,2-Diphenyl-3,4-diphosphinidenecyclobutene Ligand (DPCB)
;
_journal_issue 3
_journal_name_full Organometallics
_journal_page_first 902
_journal_paper_doi 10.1021/om8010799
_journal_volume 28
_journal_year 2009
_chemical_absolute_configuration unk
_chemical_formula_moiety 'C114 H162 O2 P4 Rh2'
_chemical_formula_sum 'C114 H162 O2 P4 Rh2'
_chemical_formula_weight 1894.14
_chemical_melting_point 413
_chemical_name_common 'complex 2'
_chemical_properties_physical air-sensitive
_space_group_IT_number 14
_symmetry_cell_setting monoclinic
_symmetry_Int_Tables_number 14
_symmetry_space_group_name_Hall '-P 2ybc'
_symmetry_space_group_name_H-M 'P 1 21/c 1'
_atom_sites_solution_hydrogens geom
_atom_sites_solution_primary direct
_atom_sites_solution_secondary difmap
_audit_creation_method SHELXL-97
_cell_angle_alpha 90.00
_cell_angle_beta 104.493(5)
_cell_angle_gamma 90.00
_cell_formula_units_Z 2
_cell_length_a 16.318(6)
_cell_length_b 16.990(6)
_cell_length_c 19.833(7)
_cell_measurement_reflns_used 13457
_cell_measurement_temperature 173(2)
_cell_measurement_theta_max 27.4835
_cell_measurement_theta_min 3.0222
_cell_volume 5324(3)
_computing_structure_refinement 'SHELXL-97 (Sheldrick, 1997)'
_computing_structure_solution 'SHELXS-97 (Sheldrick, 1990)'
_diffrn_ambient_temperature 173(2)
_diffrn_measured_fraction_theta_full 0.994
_diffrn_measured_fraction_theta_max 0.994
_diffrn_measurement_device_type 'Saturn70 CCD (4x4 bin mode)'
_diffrn_measurement_method \w
_diffrn_radiation_monochromator 'Graphite Monochromator'
_diffrn_radiation_probe x-ray
_diffrn_radiation_type MoK\a
_diffrn_radiation_wavelength 0.71070
_diffrn_reflns_av_R_equivalents 0.0564
_diffrn_reflns_av_sigmaI/netI 0.0591
_diffrn_reflns_limit_h_max 21
_diffrn_reflns_limit_h_min -21
_diffrn_reflns_limit_k_max 21
_diffrn_reflns_limit_k_min -19
_diffrn_reflns_limit_l_max 23
_diffrn_reflns_limit_l_min -25
_diffrn_reflns_number 41918
_diffrn_reflns_theta_full 27.48
_diffrn_reflns_theta_max 27.48
_diffrn_reflns_theta_min 3.25
_diffrn_source 'Rotating Anode'
_exptl_absorpt_coefficient_mu 0.417
_exptl_absorpt_correction_T_max 0.9439
_exptl_absorpt_correction_T_min 0.9439
_exptl_absorpt_correction_type multi-scan
_exptl_absorpt_process_details Higashi
_exptl_crystal_colour 'dark yellow'
_exptl_crystal_density_diffrn 1.182
_exptl_crystal_density_method 'not measured'
_exptl_crystal_description block
_exptl_crystal_F_000 2024
_exptl_crystal_size_max 0.14
_exptl_crystal_size_mid 0.14
_exptl_crystal_size_min 0.14
_refine_diff_density_max 0.812
_refine_diff_density_min -0.545
_refine_diff_density_rms 0.080
_refine_ls_extinction_method none
_refine_ls_goodness_of_fit_ref 1.242
_refine_ls_hydrogen_treatment constr
_refine_ls_matrix_type full
_refine_ls_number_parameters 602
_refine_ls_number_reflns 12123
_refine_ls_number_restraints 0
_refine_ls_restrained_S_all 1.242
_refine_ls_R_factor_all 0.0979
_refine_ls_R_factor_gt 0.0812
_refine_ls_shift/su_max 0.009
_refine_ls_shift/su_mean 0.000
_refine_ls_structure_factor_coef Fsqd
_refine_ls_weighting_details 'calc w=1/[\s^2^(Fo^2^)+(0.0473P)^2^+6.6273P] where P=(Fo^2^+2Fc^2^)/3'
_refine_ls_weighting_scheme calc
_refine_ls_wR_factor_gt 0.1462
_refine_ls_wR_factor_ref 0.1544
_reflns_number_gt 10491
_reflns_number_total 12123
_reflns_threshold_expression >2sigma(I)
_cod_data_source_file om8010799_si_001.cif
_cod_data_source_block complex2
_cod_depositor_comments
;
The following automatic conversions were performed:

'_exptl_absorpt_correction_type' value 'Multi-scan' changed to
'multi-scan' according to
/home/saulius/struct/CIF-dictionaries/cif_core.dic dictionary named
'cif_core.dic' version 2.4.2 from 2011-04-26.

Automatic conversion script
Id: cif_fix_values 1715 2011-07-08 13:25:40Z adriana 
;
_cod_original_sg_symbol_H-M 'P 21/c'
_cod_database_code 4068764

loop_
_symmetry_equiv_pos_as_xyz
'x, y, z'
'-x, y+1/2, -z+1/2'
'-x, -y, -z'
'x, -y-1/2, z-1/2'

loop_
_atom_site_label
_atom_site_type_symbol
_atom_site_fract_x
_atom_site_fract_y
_atom_site_fract_z
_atom_site_U_iso_or_equiv
_atom_site_adp_type
_atom_site_occupancy
_atom_site_symmetry_multiplicity
_atom_site_calc_flag
_atom_site_refinement_flags
_atom_site_disorder_assembly
_atom_site_disorder_group
Rh1 Rh 0.092852(18) 0.01496(2) 0.053379(15) 0.02744(10) Uani 1 1 d . . .
P1 P 0.21517(6) 0.06564(6) 0.05045(5) 0.0268(2) Uani 1 1 d . . .
P2 P 0.16011(6) -0.01264(6) 0.16062(5) 0.0260(2) Uani 1 1 d . . .
O1 O 0.02469(17) 0.0356(2) -0.04845(14) 0.0451(8) Uani 1 1 d . . .
H1 H 0.0489 0.0527 -0.0877 0.13(3) Uiso 1 1 d . . .
C1 C 0.2900(2) 0.0553(2) 0.1244(2) 0.0279(8) Uani 1 1 d . . .
C2 C 0.3753(2) 0.0628(2) 0.1730(2) 0.0284(8) Uani 1 1 d . . .
C3 C 0.3491(2) 0.0201(2) 0.2253(2) 0.0299(8) Uani 1 1 d . . .
C4 C 0.2620(2) 0.0136(2) 0.18122(19) 0.0298(9) Uani 1 1 d . . .
C5 C 0.4469(2) 0.1121(2) 0.1698(2) 0.0292(8) Uani 1 1 d . . .
C6 C 0.4474(3) 0.1524(3) 0.1082(2) 0.0382(10) Uani 1 1 d . . .
H2 H 0.4057 0.1405 0.0666 0.046 Uiso 1 1 calc R . .
C7 C 0.5073(3) 0.2089(3) 0.1068(3) 0.0437(11) Uani 1 1 d . . .
H3 H 0.5056 0.2364 0.0648 0.052 Uiso 1 1 calc R . .
C8 C 0.5702(3) 0.2261(3) 0.1666(3) 0.0416(11) Uani 1 1 d . . .
H4 H 0.6109 0.2659 0.1660 0.050 Uiso 1 1 calc R . .
C9 C 0.5724(3) 0.1846(3) 0.2265(2) 0.0382(10) Uani 1 1 d . . .
H5 H 0.6162 0.1947 0.2672 0.046 Uiso 1 1 calc R . .
C10 C 0.5120(2) 0.1284(3) 0.2283(2) 0.0333(9) Uani 1 1 d . . .
H6 H 0.5149 0.1004 0.2703 0.040 Uiso 1 1 calc R . .
C11 C 0.3877(3) -0.0104(3) 0.2943(2) 0.0363(10) Uani 1 1 d . . .
C12 C 0.3407(3) -0.0145(3) 0.3443(2) 0.0526(13) Uani 1 1 d . . .
H7 H 0.2830 0.0014 0.3325 0.063 Uiso 1 1 calc R . .
C13 C 0.3779(4) -0.0417(4) 0.4114(3) 0.0744(19) Uani 1 1 d . . .
H8 H 0.3461 -0.0430 0.4455 0.089 Uiso 1 1 calc R . .
C14 C 0.4606(5) -0.0667(4) 0.4279(3) 0.077(2) Uani 1 1 d . . .
H9 H 0.4859 -0.0854 0.4735 0.092 Uiso 1 1 calc R . .
C15 C 0.5070(4) -0.0648(3) 0.3787(3) 0.0683(18) Uani 1 1 d . . .
H10 H 0.5639 -0.0829 0.3902 0.082 Uiso 1 1 calc R . .
C16 C 0.4704(3) -0.0363(3) 0.3122(3) 0.0508(13) Uani 1 1 d . . .
H11 H 0.5029 -0.0347 0.2786 0.061 Uiso 1 1 calc R . .
C17 C 0.2598(2) 0.1112(2) -0.01624(19) 0.0252(8) Uani 1 1 d . . .
C18 C 0.2623(2) 0.1949(2) -0.02197(19) 0.0269(8) Uani 1 1 d . . .
C19 C 0.3124(3) 0.2266(3) -0.0618(2) 0.0330(9) Uani 1 1 d . . .
H12 H 0.3154 0.2822 -0.0651 0.040 Uiso 1 1 calc R . .
C20 C 0.3589(3) 0.1808(3) -0.0976(2) 0.0350(9) Uani 1 1 d . A .
C21 C 0.3524(3) 0.1005(3) -0.0937(2) 0.0338(9) Uani 1 1 d . . .
H13 H 0.3829 0.0690 -0.1187 0.041 Uiso 1 1 calc R . .
C22 C 0.3029(2) 0.0624(2) -0.0548(2) 0.0293(9) Uani 1 1 d . . .
C23 C 0.2112(3) 0.2528(3) 0.0126(2) 0.0379(10) Uani 1 1 d . . .
C24 C 0.2381(4) 0.2513(3) 0.0927(2) 0.0626(16) Uani 1 1 d . . .
H14 H 0.2219 0.2008 0.1094 0.094 Uiso 1 1 calc R . .
H15 H 0.2100 0.2942 0.1111 0.094 Uiso 1 1 calc R . .
H16 H 0.2996 0.2579 0.1085 0.094 Uiso 1 1 calc R . .
C25 C 0.1166(3) 0.2336(3) -0.0141(3) 0.0567(14) Uani 1 1 d . . .
H17 H 0.1055 0.1810 0.0018 0.085 Uiso 1 1 calc R . .
H18 H 0.1006 0.2352 -0.0651 0.085 Uiso 1 1 calc R . .
H19 H 0.0832 0.2725 0.0041 0.085 Uiso 1 1 calc R . .
C26 C 0.2224(3) 0.3386(3) -0.0082(3) 0.0471(12) Uani 1 1 d . . .
H20 H 0.1843 0.3727 0.0098 0.071 Uiso 1 1 calc R . .
H21 H 0.2090 0.3428 -0.0591 0.071 Uiso 1 1 calc R . .
H22 H 0.2811 0.3550 0.0114 0.071 Uiso 1 1 calc R . .
C27 C 0.4122(3) 0.2202(3) -0.1424(2) 0.0433(11) Uani 1 1 d . . .
C28 C 0.4777(6) 0.2728(6) -0.0981(4) 0.060(3) Uani 0.788(18) 1 d P A 1
H23 H 0.5118 0.2969 -0.1268 0.091 Uiso 0.788(18) 1 calc PR A 1
H24 H 0.5144 0.2418 -0.0608 0.091 Uiso 0.788(18) 1 calc PR A 1
H25 H 0.4497 0.3142 -0.0776 0.091 Uiso 0.788(18) 1 calc PR A 1
C29 C 0.4580(6) 0.1573(5) -0.1776(5) 0.060(3) Uani 0.788(18) 1 d P A 1
H26 H 0.4157 0.1230 -0.2075 0.091 Uiso 0.788(18) 1 calc PR A 1
H27 H 0.4958 0.1257 -0.1416 0.091 Uiso 0.788(18) 1 calc PR A 1
H28 H 0.4910 0.1839 -0.2059 0.091 Uiso 0.788(18) 1 calc PR A 1
C30 C 0.3520(6) 0.2662(6) -0.2009(5) 0.053(2) Uani 0.788(18) 1 d P A 1
H29 H 0.3839 0.2881 -0.2323 0.079 Uiso 0.788(18) 1 calc PR A 1
H30 H 0.3257 0.3091 -0.1807 0.079 Uiso 0.788(18) 1 calc PR A 1
H31 H 0.3079 0.2308 -0.2270 0.079 Uiso 0.788(18) 1 calc PR A 1
C31 C 0.3003(3) -0.0290(3) -0.0576(2) 0.0388(10) Uani 1 1 d . . .
C32 C 0.3576(4) -0.0646(3) 0.0078(3) 0.0674(17) Uani 1 1 d . . .
H32 H 0.4144 -0.0420 0.0155 0.101 Uiso 1 1 calc R . .
H33 H 0.3606 -0.1218 0.0021 0.101 Uiso 1 1 calc R . .
H34 H 0.3346 -0.0530 0.0479 0.101 Uiso 1 1 calc R . .
C33 C 0.2097(3) -0.0605(3) -0.0708(3) 0.0647(16) Uani 1 1 d . . .
H35 H 0.2096 -0.1173 -0.0794 0.097 Uiso 1 1 calc R . .
H36 H 0.1738 -0.0341 -0.1116 0.097 Uiso 1 1 calc R . .
H37 H 0.1877 -0.0503 -0.0300 0.097 Uiso 1 1 calc R . .
C34 C 0.3321(4) -0.0606(3) -0.1193(3) 0.0675(17) Uani 1 1 d . . .
H38 H 0.3919 -0.0467 -0.1128 0.101 Uiso 1 1 calc R . .
H39 H 0.2988 -0.0372 -0.1627 0.101 Uiso 1 1 calc R . .
H40 H 0.3259 -0.1180 -0.1217 0.101 Uiso 1 1 calc R . .
C35 C 0.1359(2) -0.0598(2) 0.23636(18) 0.0234(8) Uani 1 1 d . . .
C36 C 0.1068(2) -0.0141(2) 0.28557(19) 0.0285(8) Uani 1 1 d . . .
C37 C 0.1078(3) -0.0492(3) 0.3495(2) 0.0362(10) Uani 1 1 d . . .
H41 H 0.0889 -0.0189 0.3830 0.043 Uiso 1 1 calc R . .
C38 C 0.1346(3) -0.1250(3) 0.3666(2) 0.0413(11) Uani 1 1 d . . .
C39 C 0.1580(3) -0.1702(3) 0.3155(2) 0.0347(9) Uani 1 1 d . . .
H42 H 0.1746 -0.2233 0.3259 0.042 Uiso 1 1 calc R . .
C40 C 0.1579(2) -0.1408(2) 0.25000(19) 0.0264(8) Uani 1 1 d . . .
C41 C 0.0720(3) 0.0712(3) 0.2730(2) 0.0374(10) Uani 1 1 d . . .
C42 C 0.1424(4) 0.1309(3) 0.2711(3) 0.0568(14) Uani 1 1 d . . .
H43 H 0.1197 0.1845 0.2694 0.085 Uiso 1 1 calc R . .
H44 H 0.1635 0.1215 0.2297 0.085 Uiso 1 1 calc R . .
H45 H 0.1889 0.1248 0.3130 0.085 Uiso 1 1 calc R . .
C43 C 0.0007(3) 0.0754(3) 0.2059(2) 0.0562(14) Uani 1 1 d . . .
H46 H -0.0434 0.0372 0.2083 0.084 Uiso 1 1 calc R . .
H47 H 0.0235 0.0633 0.1658 0.084 Uiso 1 1 calc R . .
H48 H -0.0236 0.1285 0.2006 0.084 Uiso 1 1 calc R . .
C44 C 0.0317(3) 0.0992(3) 0.3314(3) 0.0511(13) Uani 1 1 d . . .
H49 H 0.0071 0.1516 0.3200 0.077 Uiso 1 1 calc R . .
H50 H 0.0752 0.1015 0.3756 0.077 Uiso 1 1 calc R . .
H51 H -0.0128 0.0622 0.3358 0.077 Uiso 1 1 calc R . .
C45 C 0.1339(4) -0.1636(3) 0.4367(2) 0.0581(15) Uani 1 1 d . . .
C46 C 0.2237(5) -0.1919(4) 0.4726(3) 0.083(2) Uani 1 1 d . . .
H52 H 0.2224 -0.2211 0.5150 0.124 Uiso 1 1 calc R . .
H53 H 0.2613 -0.1464 0.4849 0.124 Uiso 1 1 calc R . .
H54 H 0.2445 -0.2264 0.4409 0.124 Uiso 1 1 calc R . .
C47 C 0.0744(4) -0.2350(3) 0.4245(3) 0.0621(15) Uani 1 1 d . . .
H55 H 0.0167 -0.2178 0.4019 0.093 Uiso 1 1 calc R . .
H56 H 0.0750 -0.2597 0.4692 0.093 Uiso 1 1 calc R . .
H57 H 0.0935 -0.2731 0.3945 0.093 Uiso 1 1 calc R . .
C48 C 0.1031(7) -0.1067(4) 0.4850(3) 0.123(4) Uani 1 1 d . . .
H58 H 0.0469 -0.0867 0.4614 0.184 Uiso 1 1 calc R . .
H59 H 0.1428 -0.0625 0.4969 0.184 Uiso 1 1 calc R . .
H60 H 0.1001 -0.1343 0.5277 0.184 Uiso 1 1 calc R . .
C49 C 0.1749(2) -0.1997(2) 0.1951(2) 0.0303(9) Uani 1 1 d . . .
C50 C 0.0978(3) -0.1998(3) 0.1311(2) 0.0394(10) Uani 1 1 d . . .
H61 H 0.0934 -0.1485 0.1078 0.059 Uiso 1 1 calc R . .
H62 H 0.0461 -0.2098 0.1464 0.059 Uiso 1 1 calc R . .
H63 H 0.1050 -0.2411 0.0986 0.059 Uiso 1 1 calc R . .
C51 C 0.2566(3) -0.1822(3) 0.1716(2) 0.0407(10) Uani 1 1 d . . .
H64 H 0.2722 -0.2286 0.1483 0.061 Uiso 1 1 calc R . .
H65 H 0.3025 -0.1694 0.2124 0.061 Uiso 1 1 calc R . .
H66 H 0.2468 -0.1375 0.1393 0.061 Uiso 1 1 calc R . .
C52 C 0.1842(3) -0.2845(2) 0.2234(2) 0.0385(10) Uani 1 1 d . . .
H67 H 0.1923 -0.3204 0.1869 0.058 Uiso 1 1 calc R . .
H68 H 0.1330 -0.2994 0.2375 0.058 Uiso 1 1 calc R . .
H69 H 0.2332 -0.2876 0.2636 0.058 Uiso 1 1 calc R . .
C53 C 0.2842(7) -0.0169(7) 0.6610(7) 0.167(5) Uani 1 1 d . . .
H70 H 0.3323 0.0187 0.6777 0.251 Uiso 1 1 calc R . .
H71 H 0.2841 -0.0358 0.6143 0.251 Uiso 1 1 calc R . .
H72 H 0.2891 -0.0618 0.6928 0.251 Uiso 1 1 calc R . .
C54 C 0.2035(8) 0.0262(7) 0.6584(6) 0.148(4) Uani 1 1 d . . .
H73 H 0.1994 0.0688 0.6236 0.178 Uiso 1 1 calc R . .
H74 H 0.1568 -0.0110 0.6391 0.178 Uiso 1 1 calc R . .
C55 C 0.1856(6) 0.0611(5) 0.7190(5) 0.102(3) Uani 1 1 d . . .
H75 H 0.1789 0.0166 0.7495 0.122 Uiso 1 1 calc R . .
H76 H 0.2380 0.0887 0.7434 0.122 Uiso 1 1 calc R . .
C56 C 0.1188(6) 0.1134(7) 0.7197(7) 0.160(5) Uani 1 1 d . . .
H77 H 0.0653 0.0886 0.6938 0.192 Uiso 1 1 calc R . .
H78 H 0.1270 0.1614 0.6938 0.192 Uiso 1 1 calc R . .
C57 C 0.1075(6) 0.1400(4) 0.7948(4) 0.101(3) Uani 1 1 d . . .
H79 H 0.1049 0.0932 0.8231 0.151 Uiso 1 1 calc R . .
H80 H 0.0550 0.1703 0.7888 0.151 Uiso 1 1 calc R . .
H81 H 0.1557 0.1727 0.8182 0.151 Uiso 1 1 calc R . .
C58 C 0.499(2) 0.188(2) -0.129(3) 0.085(17) Uani 0.212(18) 1 d P A 2
H82 H 0.4967 0.1301 -0.1322 0.127 Uiso 0.212(18) 1 calc PR A 2
H83 H 0.5318 0.2033 -0.0825 0.127 Uiso 0.212(18) 1 calc PR A 2
H84 H 0.5271 0.2082 -0.1640 0.127 Uiso 0.212(18) 1 calc PR A 2
C59 C 0.371(2) 0.226(4) -0.2142(18) 0.079(16) Uani 0.212(18) 1 d P A 2
H85 H 0.4098 0.2486 -0.2395 0.118 Uiso 0.212(18) 1 calc PR A 2
H86 H 0.3213 0.2609 -0.2200 0.118 Uiso 0.212(18) 1 calc PR A 2
H87 H 0.3524 0.1741 -0.2327 0.118 Uiso 0.212(18) 1 calc PR A 2
C60 C 0.429(3) 0.317(3) -0.116(3) 0.101(17) Uani 0.212(18) 1 d P A 2
H88 H 0.4755 0.3390 -0.1336 0.152 Uiso 0.212(18) 1 calc PR A 2
H89 H 0.4445 0.3195 -0.0650 0.152 Uiso 0.212(18) 1 calc PR A 2
H90 H 0.3776 0.3477 -0.1343 0.152 Uiso 0.212(18) 1 calc PR A 2

loop_
_atom_site_aniso_label
_atom_site_aniso_U_11
_atom_site_aniso_U_22
_atom_site_aniso_U_33
_atom_site_aniso_U_23
_atom_site_aniso_U_13
_atom_site_aniso_U_12
Rh1 0.01868(14) 0.04103(19) 0.02027(16) 0.00863(13) 0.00050(10) -0.00370(13)
P1 0.0193(4) 0.0371(6) 0.0228(5) 0.0069(4) 0.0028(4) -0.0029(4)
P2 0.0211(4) 0.0346(5) 0.0200(5) 0.0063(4) 0.0006(4) -0.0036(4)
O1 0.0183(13) 0.086(3) 0.0254(15) 0.0221(15) -0.0047(11) -0.0163(15)
C1 0.0193(17) 0.037(2) 0.026(2) 0.0041(16) 0.0031(15) -0.0027(16)
C2 0.0209(18) 0.032(2) 0.029(2) -0.0001(16) 0.0004(15) -0.0027(15)
C3 0.0245(18) 0.033(2) 0.029(2) 0.0014(17) 0.0002(15) -0.0009(16)
C4 0.0232(18) 0.039(2) 0.0235(19) 0.0120(17) -0.0005(15) -0.0056(17)
C5 0.0245(19) 0.030(2) 0.033(2) -0.0020(17) 0.0061(16) 0.0003(16)
C6 0.027(2) 0.043(3) 0.040(2) 0.006(2) 0.0001(18) -0.0080(18)
C7 0.039(2) 0.043(3) 0.046(3) 0.010(2) 0.006(2) -0.009(2)
C8 0.029(2) 0.038(3) 0.057(3) -0.002(2) 0.009(2) -0.0066(19)
C9 0.027(2) 0.050(3) 0.037(2) -0.012(2) 0.0062(18) -0.0040(19)
C10 0.0240(19) 0.042(3) 0.034(2) -0.0068(18) 0.0082(16) -0.0035(17)
C11 0.036(2) 0.035(2) 0.031(2) 0.0044(18) -0.0059(17) -0.0084(18)
C12 0.043(3) 0.076(4) 0.030(2) 0.008(2) -0.005(2) -0.019(3)
C13 0.087(5) 0.097(5) 0.028(3) 0.014(3) -0.007(3) -0.034(4)
C14 0.090(5) 0.069(4) 0.046(3) 0.027(3) -0.030(3) -0.023(3)
C15 0.059(4) 0.058(4) 0.066(4) 0.010(3) -0.025(3) 0.009(3)
C16 0.046(3) 0.047(3) 0.051(3) 0.006(2) -0.005(2) 0.000(2)
C17 0.0166(16) 0.035(2) 0.0223(19) 0.0037(15) 0.0027(14) -0.0002(15)
C18 0.0245(18) 0.035(2) 0.0198(18) 0.0025(15) 0.0025(14) 0.0001(16)
C19 0.037(2) 0.032(2) 0.030(2) 0.0097(17) 0.0083(17) -0.0032(18)
C20 0.032(2) 0.047(3) 0.027(2) 0.0090(18) 0.0099(17) -0.0022(19)
C21 0.030(2) 0.043(3) 0.032(2) -0.0008(18) 0.0137(17) 0.0036(18)
C22 0.0255(19) 0.034(2) 0.028(2) -0.0007(16) 0.0061(16) 0.0014(16)
C23 0.039(2) 0.040(3) 0.036(2) 0.0008(19) 0.0132(19) 0.0058(19)
C24 0.107(5) 0.050(3) 0.035(3) -0.002(2) 0.026(3) 0.024(3)
C25 0.040(3) 0.045(3) 0.092(4) 0.010(3) 0.029(3) 0.014(2)
C26 0.059(3) 0.035(3) 0.050(3) 0.005(2) 0.018(2) 0.008(2)
C27 0.041(3) 0.055(3) 0.039(3) 0.013(2) 0.020(2) -0.002(2)
C28 0.046(5) 0.089(7) 0.051(4) 0.005(4) 0.020(4) -0.026(4)
C29 0.065(6) 0.068(5) 0.066(6) 0.011(4) 0.049(5) -0.002(4)
C30 0.044(5) 0.073(6) 0.047(5) 0.028(4) 0.022(4) 0.001(4)
C31 0.035(2) 0.036(3) 0.048(3) -0.006(2) 0.014(2) 0.0019(18)
C32 0.082(4) 0.038(3) 0.074(4) 0.006(3) 0.006(3) 0.023(3)
C33 0.055(3) 0.045(3) 0.099(5) -0.025(3) 0.028(3) -0.013(3)
C34 0.082(4) 0.047(3) 0.086(4) -0.018(3) 0.044(4) 0.000(3)
C35 0.0187(16) 0.033(2) 0.0165(17) 0.0047(15) 0.0004(13) -0.0051(14)
C36 0.0295(19) 0.032(2) 0.0221(19) 0.0009(16) 0.0030(15) -0.0029(17)
C37 0.048(3) 0.036(2) 0.027(2) -0.0028(18) 0.0127(18) 0.002(2)
C38 0.060(3) 0.040(3) 0.024(2) 0.0040(18) 0.010(2) -0.004(2)
C39 0.044(2) 0.030(2) 0.029(2) 0.0071(17) 0.0067(18) 0.0002(18)
C40 0.0225(18) 0.033(2) 0.0224(19) 0.0040(16) 0.0031(15) 0.0006(15)
C41 0.046(3) 0.031(2) 0.032(2) -0.0042(18) 0.0050(19) 0.0047(19)
C42 0.076(4) 0.034(3) 0.064(3) -0.005(2) 0.025(3) -0.003(3)
C43 0.059(3) 0.063(4) 0.040(3) 0.002(2) 0.001(2) 0.030(3)
C44 0.053(3) 0.052(3) 0.046(3) -0.011(2) 0.008(2) 0.011(2)
C45 0.098(5) 0.052(3) 0.026(2) 0.006(2) 0.019(3) -0.002(3)
C46 0.114(6) 0.084(5) 0.037(3) 0.029(3) -0.006(3) -0.028(4)
C47 0.083(4) 0.062(4) 0.048(3) 0.020(3) 0.030(3) 0.000(3)
C48 0.282(12) 0.066(4) 0.042(4) 0.012(3) 0.083(6) 0.020(6)
C49 0.030(2) 0.031(2) 0.030(2) 0.0046(17) 0.0079(16) 0.0077(17)
C50 0.044(3) 0.039(3) 0.028(2) -0.0099(18) -0.0035(19) 0.006(2)
C51 0.039(2) 0.040(3) 0.048(3) 0.006(2) 0.020(2) 0.013(2)
C52 0.045(3) 0.031(2) 0.041(3) 0.0011(19) 0.013(2) 0.0064(19)
C53 0.118(9) 0.160(11) 0.238(15) 0.009(9) 0.071(10) 0.020(8)
C54 0.192(12) 0.146(10) 0.125(9) 0.040(7) 0.074(8) 0.045(9)
C55 0.112(7) 0.076(5) 0.140(8) 0.004(5) 0.073(6) 0.000(5)
C56 0.098(7) 0.159(10) 0.219(13) 0.097(10) 0.033(8) -0.001(7)
C57 0.151(8) 0.048(4) 0.138(7) -0.002(4) 0.102(6) -0.015(4)
C58 0.046(17) 0.06(2) 0.15(4) 0.05(3) 0.03(2) -0.005(15)
C59 0.036(18) 0.17(5) 0.033(16) 0.02(2) 0.015(12) -0.02(2)
C60 0.09(3) 0.11(4) 0.12(3) 0.00(3) 0.06(3) -0.05(3)

loop_
_atom_type_symbol
_atom_type_description
_atom_type_scat_dispersion_real
_atom_type_scat_dispersion_imag
_atom_type_scat_source
C C 0.0033 0.0016 'International Tables Vol C Tables 4.2.6.8 and 6.1.1.4'
H H 0.0000 0.0000 'International Tables Vol C Tables 4.2.6.8 and 6.1.1.4'
O O 0.0106 0.0060 'International Tables Vol C Tables 4.2.6.8 and 6.1.1.4'
P P 0.1023 0.0942 'International Tables Vol C Tables 4.2.6.8 and 6.1.1.4'
Rh Rh -1.1178 0.9187 'International Tables Vol C Tables 4.2.6.8 and 6.1.1.4'

loop_
_geom_angle_atom_site_label_1
_geom_angle_atom_site_label_2
_geom_angle_atom_site_label_3
_geom_angle
_geom_angle_site_symmetry_1
_geom_angle_site_symmetry_3
O1 Rh1 O1 76.19(12) . 3
O1 Rh1 P2 176.76(9) . .
O1 Rh1 P2 100.92(8) 3 .
O1 Rh1 P1 100.24(8) . .
O1 Rh1 P1 175.74(9) 3 .
P2 Rh1 P1 82.59(4) . .
C1 P1 C17 110.11(17) . .
C1 P1 Rh1 114.04(14) . .
C17 P1 Rh1 135.65(12) . .
C4 P2 C35 108.79(17) . .
C4 P2 Rh1 114.05(13) . .
C35 P2 Rh1 137.15(12) . .
Rh1 O1 Rh1 103.81(12) . 3
Rh1 O1 H1 125.9(2) . .
Rh1 O1 H1 128.5(2) 3 .
C2 C1 C4 88.0(3) . .
C2 C1 P1 157.2(3) . .
C4 C1 P1 114.8(3) . .
C3 C2 C5 136.1(3) . .
C3 C2 C1 91.4(3) . .
C5 C2 C1 130.9(4) . .
C2 C3 C11 137.2(4) . .
C2 C3 C4 91.5(3) . .
C11 C3 C4 131.2(4) . .
C3 C4 C1 88.9(3) . .
C3 C4 P2 156.6(3) . .
C1 C4 P2 114.5(3) . .
C10 C5 C6 117.3(4) . .
C10 C5 C2 122.2(4) . .
C6 C5 C2 120.0(3) . .
C7 C6 C5 121.2(4) . .
C7 C6 H2 119.4 . .
C5 C6 H2 119.4 . .
C6 C7 C8 120.5(4) . .
C6 C7 H3 119.8 . .
C8 C7 H3 119.8 . .
C9 C8 C7 118.8(4) . .
C9 C8 H4 120.6 . .
C7 C8 H4 120.6 . .
C8 C9 C10 120.9(4) . .
C8 C9 H5 119.6 . .
C10 C9 H5 119.6 . .
C9 C10 C5 121.2(4) . .
C9 C10 H6 119.4 . .
C5 C10 H6 119.4 . .
C16 C11 C12 118.5(4) . .
C16 C11 C3 121.4(4) . .
C12 C11 C3 120.0(4) . .
C13 C12 C11 120.4(5) . .
C13 C12 H7 119.8 . .
C11 C12 H7 119.8 . .
C14 C13 C12 119.8(6) . .
C14 C13 H8 120.1 . .
C12 C13 H8 120.1 . .
C13 C14 C15 120.3(5) . .
C13 C14 H9 119.8 . .
C15 C14 H9 119.8 . .
C14 C15 C16 119.9(6) . .
C14 C15 H10 120.1 . .
C16 C15 H10 120.1 . .
C11 C16 C15 120.9(5) . .
C11 C16 H11 119.5 . .
C15 C16 H11 119.5 . .
C22 C17 C18 120.6(3) . .
C22 C17 P1 118.7(3) . .
C18 C17 P1 120.1(3) . .
C19 C18 C17 117.8(4) . .
C19 C18 C23 117.7(4) . .
C17 C18 C23 124.5(3) . .
C18 C19 C20 123.3(4) . .
C18 C19 H12 118.4 . .
C20 C19 H12 118.4 . .
C21 C20 C19 117.7(4) . .
C21 C20 C27 121.8(4) . .
C19 C20 C27 120.5(4) . .
C20 C21 C22 123.5(4) . .
C20 C21 H13 118.2 . .
C22 C21 H13 118.2 . .
C21 C22 C17 117.0(4) . .
C21 C22 C31 117.0(4) . .
C17 C22 C31 125.9(3) . .
C25 C23 C24 110.7(4) . .
C25 C23 C26 106.6(4) . .
C24 C23 C26 105.7(4) . .
C25 C23 C18 108.5(4) . .
C24 C23 C18 113.4(4) . .
C26 C23 C18 111.6(4) . .
C23 C24 H14 109.5 . .
C23 C24 H15 109.5 . .
H14 C24 H15 109.5 . .
C23 C24 H16 109.5 . .
H14 C24 H16 109.5 . .
H15 C24 H16 109.5 . .
C23 C25 H17 109.5 . .
C23 C25 H18 109.5 . .
H17 C25 H18 109.5 . .
C23 C25 H19 109.5 . .
H17 C25 H19 109.5 . .
H18 C25 H19 109.5 . .
C23 C26 H20 109.5 . .
C23 C26 H21 109.5 . .
H20 C26 H21 109.5 . .
C23 C26 H22 109.5 . .
H20 C26 H22 109.5 . .
H21 C26 H22 109.5 . .
C59 C27 C58 114(2) . .
C59 C27 C28 129(2) . .
C58 C27 C28 66.9(19) . .
C59 C27 C30 32(2) . .
C58 C27 C30 136.6(16) . .
C28 C27 C30 111.6(6) . .
C59 C27 C20 114.5(15) . .
C58 C27 C20 112.9(12) . .
C28 C27 C20 110.0(4) . .
C30 C27 C20 108.1(5) . .
C59 C27 C29 76(2) . .
C58 C27 C29 44(2) . .
C28 C27 C29 108.6(6) . .
C30 C27 C29 107.3(5) . .
C20 C27 C29 111.2(4) . .
C59 C27 C60 104(3) . .
C58 C27 C60 103(2) . .
C28 C27 C60 38.4(18) . .
C30 C27 C60 77(2) . .
C20 C27 C60 108.1(12) . .
C29 C27 C60 136.6(13) . .
C27 C28 H23 109.5 . .
C27 C28 H24 109.5 . .
C27 C28 H25 109.5 . .
C27 C29 H26 109.5 . .
C27 C29 H27 109.5 . .
C27 C29 H28 109.5 . .
C27 C30 H29 109.5 . .
C27 C30 H30 109.5 . .
C27 C30 H31 109.5 . .
C32 C31 C33 111.6(5) . .
C32 C31 C34 106.3(4) . .
C33 C31 C34 104.2(4) . .
C32 C31 C22 111.2(4) . .
C33 C31 C22 111.8(4) . .
C34 C31 C22 111.4(4) . .
C31 C32 H32 109.5 . .
C31 C32 H33 109.5 . .
H32 C32 H33 109.5 . .
C31 C32 H34 109.5 . .
H32 C32 H34 109.5 . .
H33 C32 H34 109.5 . .
C31 C33 H35 109.5 . .
C31 C33 H36 109.5 . .
H35 C33 H36 109.5 . .
C31 C33 H37 109.5 . .
H35 C33 H37 109.5 . .
H36 C33 H37 109.5 . .
C31 C34 H38 109.5 . .
C31 C34 H39 109.5 . .
H38 C34 H39 109.5 . .
C31 C34 H40 109.5 . .
H38 C34 H40 109.5 . .
H39 C34 H40 109.5 . .
C36 C35 C40 120.5(3) . .
C36 C35 P2 120.2(3) . .
C40 C35 P2 118.7(3) . .
C37 C36 C35 117.5(4) . .
C37 C36 C41 117.6(4) . .
C35 C36 C41 124.9(3) . .
C38 C37 C36 123.6(4) . .
C38 C37 H41 118.2 . .
C36 C37 H41 118.2 . .
C37 C38 C39 117.6(4) . .
C37 C38 C45 123.2(4) . .
C39 C38 C45 119.0(4) . .
C40 C39 C38 122.9(4) . .
C40 C39 H42 118.6 . .
C38 C39 H42 118.6 . .
C39 C40 C35 117.6(4) . .
C39 C40 C49 117.7(3) . .
C35 C40 C49 124.5(3) . .
C43 C41 C42 110.9(4) . .
C43 C41 C44 105.3(4) . .
C42 C41 C44 106.1(4) . .
C43 C41 C36 110.5(3) . .
C42 C41 C36 111.9(4) . .
C44 C41 C36 111.9(4) . .
C41 C42 H43 109.5 . .
C41 C42 H44 109.5 . .
H43 C42 H44 109.5 . .
C41 C42 H45 109.5 . .
H43 C42 H45 109.5 . .
H44 C42 H45 109.5 . .
C41 C43 H46 109.5 . .
C41 C43 H47 109.5 . .
H46 C43 H47 109.5 . .
C41 C43 H48 109.5 . .
H46 C43 H48 109.5 . .
H47 C43 H48 109.5 . .
C41 C44 H49 109.5 . .
C41 C44 H50 109.5 . .
H49 C44 H50 109.5 . .
C41 C44 H51 109.5 . .
H49 C44 H51 109.5 . .
H50 C44 H51 109.5 . .
C48 C45 C47 107.7(6) . .
C48 C45 C46 109.3(6) . .
C47 C45 C46 108.5(5) . .
C48 C45 C38 111.9(4) . .
C47 C45 C38 110.0(4) . .
C46 C45 C38 109.3(5) . .
C45 C46 H52 109.5 . .
C45 C46 H53 109.5 . .
H52 C46 H53 109.5 . .
C45 C46 H54 109.5 . .
H52 C46 H54 109.5 . .
H53 C46 H54 109.5 . .
C45 C47 H55 109.5 . .
C45 C47 H56 109.5 . .
H55 C47 H56 109.5 . .
C45 C47 H57 109.5 . .
H55 C47 H57 109.5 . .
H56 C47 H57 109.5 . .
C45 C48 H58 109.5 . .
C45 C48 H59 109.5 . .
H58 C48 H59 109.5 . .
C45 C48 H60 109.5 . .
H58 C48 H60 109.5 . .
H59 C48 H60 109.5 . .
C52 C49 C51 106.0(3) . .
C52 C49 C50 106.4(3) . .
C51 C49 C50 109.9(3) . .
C52 C49 C40 111.4(3) . .
C51 C49 C40 114.0(3) . .
C50 C49 C40 108.9(3) . .
C49 C50 H61 109.5 . .
C49 C50 H62 109.5 . .
H61 C50 H62 109.5 . .
C49 C50 H63 109.5 . .
H61 C50 H63 109.5 . .
H62 C50 H63 109.5 . .
C49 C51 H64 109.5 . .
C49 C51 H65 109.5 . .
H64 C51 H65 109.5 . .
C49 C51 H66 109.5 . .
H64 C51 H66 109.5 . .
H65 C51 H66 109.5 . .
C49 C52 H67 109.5 . .
C49 C52 H68 109.5 . .
H67 C52 H68 109.5 . .
C49 C52 H69 109.5 . .
H67 C52 H69 109.5 . .
H68 C52 H69 109.5 . .
C54 C53 H70 109.5 . .
C54 C53 H71 109.5 . .
H70 C53 H71 109.5 . .
C54 C53 H72 109.5 . .
H70 C53 H72 109.5 . .
H71 C53 H72 109.5 . .
C55 C54 C53 122.3(11) . .
C55 C54 H73 106.8 . .
C53 C54 H73 106.8 . .
C55 C54 H74 106.7 . .
C53 C54 H74 106.8 . .
H73 C54 H74 106.6 . .
C56 C55 C54 126.1(11) . .
C56 C55 H75 105.8 . .
C54 C55 H75 105.8 . .
C56 C55 H76 105.8 . .
C54 C55 H76 105.8 . .
H75 C55 H76 106.2 . .
C55 C56 C57 117.0(9) . .
C55 C56 H77 108.0 . .
C57 C56 H77 108.0 . .
C55 C56 H78 108.0 . .
C57 C56 H78 108.0 . .
H77 C56 H78 107.3 . .
C56 C57 H79 109.5 . .
C56 C57 H80 109.5 . .
H79 C57 H80 109.5 . .
C56 C57 H81 109.5 . .
H79 C57 H81 109.5 . .
H80 C57 H81 109.5 . .
C27 C58 H82 109.5 . .
C27 C58 H83 109.5 . .
H82 C58 H83 109.5 . .
C27 C58 H84 109.5 . .
H82 C58 H84 109.5 . .
H83 C58 H84 109.5 . .
C27 C59 H85 109.5 . .
C27 C59 H86 109.5 . .
H85 C59 H86 109.5 . .
C27 C59 H87 109.5 . .
H85 C59 H87 109.5 . .
H86 C59 H87 109.5 . .
C27 C60 H88 109.5 . .
C27 C60 H89 109.5 . .
H88 C60 H89 109.5 . .
C27 C60 H90 109.5 . .
H88 C60 H90 109.5 . .
H89 C60 H90 109.5 . .

loop_
_geom_bond_atom_site_label_1
_geom_bond_atom_site_label_2
_geom_bond_distance
_geom_bond_site_symmetry_2
Rh1 O1 2.077(3) .
Rh1 O1 2.082(3) 3
Rh1 P2 2.1863(12) .
Rh1 P1 2.1879(12) .
P1 C1 1.666(4) .
P1 C17 1.833(4) .
P2 C4 1.671(4) .
P2 C35 1.831(4) .
O1 Rh1 2.082(3) 3
O1 H1 1.000(3) .
C1 C2 1.487(5) .
C1 C4 1.496(5) .
C2 C3 1.418(5) .
C2 C5 1.451(5) .
C3 C11 1.452(6) .
C3 C4 1.474(5) .
C5 C10 1.392(5) .
C5 C6 1.403(6) .
C6 C7 1.373(6) .
C6 H2 0.9500 .
C7 C8 1.391(6) .
C7 H3 0.9500 .
C8 C9 1.375(6) .
C8 H4 0.9500 .
C9 C10 1.379(6) .
C9 H5 0.9500 .
C10 H6 0.9500 .
C11 C16 1.380(6) .
C11 C12 1.398(7) .
C12 C13 1.396(7) .
C12 H7 0.9500 .
C13 C14 1.374(9) .
C13 H8 0.9500 .
C14 C15 1.377(9) .
C14 H9 0.9500 .
C15 C16 1.393(7) .
C15 H10 0.9500 .
C16 H11 0.9500 .
C17 C22 1.426(5) .
C17 C18 1.428(5) .
C18 C19 1.381(5) .
C18 C23 1.555(6) .
C19 C20 1.398(6) .
C19 H12 0.9500 .
C20 C21 1.372(6) .
C20 C27 1.542(6) .
C21 C22 1.408(5) .
C21 H13 0.9500 .
C22 C31 1.555(6) .
C23 C25 1.536(6) .
C23 C24 1.539(6) .
C23 C26 1.539(6) .
C24 H14 0.9800 .
C24 H15 0.9800 .
C24 H16 0.9800 .
C25 H17 0.9800 .
C25 H18 0.9800 .
C25 H19 0.9800 .
C26 H20 0.9800 .
C26 H21 0.9800 .
C26 H22 0.9800 .
C27 C59 1.42(3) .
C27 C58 1.49(3) .
C27 C28 1.498(9) .
C27 C30 1.532(10) .
C27 C29 1.566(9) .
C27 C60 1.73(4) .
C28 H23 0.9800 .
C28 H24 0.9800 .
C28 H25 0.9800 .
C29 H26 0.9800 .
C29 H27 0.9800 .
C29 H28 0.9800 .
C30 H29 0.9800 .
C30 H30 0.9800 .
C30 H31 0.9800 .
C31 C32 1.521(7) .
C31 C33 1.532(6) .
C31 C34 1.541(7) .
C32 H32 0.9800 .
C32 H33 0.9800 .
C32 H34 0.9800 .
C33 H35 0.9800 .
C33 H36 0.9800 .
C33 H37 0.9800 .
C34 H38 0.9800 .
C34 H39 0.9800 .
C34 H40 0.9800 .
C35 C36 1.419(5) .
C35 C40 1.431(5) .
C36 C37 1.397(5) .
C36 C41 1.555(6) .
C37 C38 1.376(6) .
C37 H41 0.9500 .
C38 C39 1.400(6) .
C38 C45 1.539(6) .
C39 C40 1.391(5) .
C39 H42 0.9500 .
C40 C49 1.554(5) .
C41 C43 1.535(6) .
C41 C42 1.540(7) .
C41 C44 1.544(6) .
C42 H43 0.9800 .
C42 H44 0.9800 .
C42 H45 0.9800 .
C43 H46 0.9800 .
C43 H47 0.9800 .
C43 H48 0.9800 .
C44 H49 0.9800 .
C44 H50 0.9800 .
C44 H51 0.9800 .
C45 C48 1.532(8) .
C45 C47 1.534(8) .
C45 C46 1.538(9) .
C46 H52 0.9800 .
C46 H53 0.9800 .
C46 H54 0.9800 .
C47 H55 0.9800 .
C47 H56 0.9800 .
C47 H57 0.9800 .
C48 H58 0.9800 .
C48 H59 0.9800 .
C48 H60 0.9800 .
C49 C52 1.540(6) .
C49 C51 1.545(6) .
C49 C50 1.547(5) .
C50 H61 0.9800 .
C50 H62 0.9800 .
C50 H63 0.9800 .
C51 H64 0.9800 .
C51 H65 0.9800 .
C51 H66 0.9800 .
C52 H67 0.9800 .
C52 H68 0.9800 .
C52 H69 0.9800 .
C53 C54 1.496(13) .
C53 H70 0.9800 .
C53 H71 0.9800 .
C53 H72 0.9800 .
C54 C55 1.436(12) .
C54 H73 0.9900 .
C54 H74 0.9900 .
C55 C56 1.409(12) .
C55 H75 0.9900 .
C55 H76 0.9900 .
C56 C57 1.611(14) .
C56 H77 0.9900 .
C56 H78 0.9900 .
C57 H79 0.9800 .
C57 H80 0.9800 .
C57 H81 0.9800 .
C58 H82 0.9800 .
C58 H83 0.9800 .
C58 H84 0.9800 .
C59 H85 0.9800 .
C59 H86 0.9800 .
C59 H87 0.9800 .
C60 H88 0.9800 .
C60 H89 0.9800 .
C60 H90 0.9800 .
